data_4324037
loop_
_publ_author_name
'Piotr Sobota'
'S\/lawomir Szafert'

_publ_section_title
;
 Ionization of TiCl4 and MgCl2 during the Formation of a High-Activity
 \a-Olefin Polymerization Catalyst. Crystal Structures of
 [cis-{C2H4(CO2Et)2}2Cl2Ti][SbCl6]2.CH2Cl2 and
 [Mg{C2H4(CO2Et)2}3][MgCl4].2CH2Cl2
;
_journal_name_full 'Inorganic Chemistry'
_journal_page_first 1778
_journal_page_last 1781
_journal_paper_doi 10.1021/ic9504093
_journal_volume 35
_journal_year 1996
_chemical_formula_sum 'C17 H30 Cl16 O8 Sb2 Ti'
_chemical_formula_weight 1441.01
_space_group_IT_number 34
_symmetry_cell_setting orthorhombic
_symmetry_space_group_name_Hall 'P 2 -2n'
_symmetry_space_group_name_H-M 'P n n 2'
_atom_sites_solution_hydrogens geom
_atom_sites_solution_primary heavy
_atom_sites_solution_secondary difmap
_cell_angle_alpha 90.00
_cell_angle_beta 90.00
_cell_angle_gamma 90.00
_cell_formula_units_Z 2
_cell_length_a 16.178(5)
_cell_length_b 12.784(4)
_cell_length_c 10.427(2)
_cell_measurement_temperature 270(1)
_cell_volume 2156.5(10)
_computing_structure_refinement 'SHELXL-93 (Sheldrick, 1993)'
_computing_structure_solution 'SHELXS-86 (Sheldrick, 1990)'
_diffrn_ambient_temperature 270(1)
_diffrn_measurement_device 'Kuma KM4'
_diffrn_radiation_monochromator graphite
_diffrn_radiation_source 'fine-focus sealed tube'
_diffrn_radiation_type MoK\a
_diffrn_radiation_wavelength 0.71073
_diffrn_reflns_limit_h_max 22
_diffrn_reflns_limit_h_min 0
_diffrn_reflns_limit_k_max 18
_diffrn_reflns_limit_k_min 0
_diffrn_reflns_limit_l_max 14
_diffrn_reflns_limit_l_min 0
_diffrn_reflns_number 3316
_exptl_absorpt_coefficient_mu 2.45
_exptl_crystal_density_diffrn 1.880
_exptl_crystal_density_meas 1.895
_exptl_crystal_F_000 1184
_exptl_crystal_size_max 0.5
_exptl_crystal_size_mid 0.3
_exptl_crystal_size_min 0.3
_refine_diff_density_max 0.47
_refine_diff_density_min -0.30
_refine_ls_extinction_method none
_refine_ls_goodness_of_fit_obs 1.170
_refine_ls_hydrogen_treatment constr
_refine_ls_matrix_type full
_refine_ls_number_reflns 1137
_refine_ls_R_factor_obs 0.0361
_refine_ls_structure_factor_coef Fsqd
_refine_ls_weighting_details 'w=1/[\s^2^(Fo^2^)+(0.0383P)^2^+4.51] where P=(Fo^2^+2Fc^2^)/3'
_refine_ls_weighting_scheme calc
_refine_ls_wR_factor_obs 0.0859
_reflns_number_observed 1137
_reflns_observed_criterion >3sigma(I)
_cod_data_source_file ic9504093_1.cif
_cod_data_source_block complex1
_cod_depositor_comments
;
The following automatic conversions were performed:

'_refine_ls_weighting_scheme' value 'calc
w=1/[\s^2^(Fo^2^)+(0.0383P)^2^+4.51] where P=(Fo^2^+2Fc^2^)/3' was
changed to 'calc'. New tag '_refine_ls_weighting_details' was
created. The value of the new tag was set to
'w=1/[\s^2^(Fo^2^)+(0.0383P)^2^+4.51] where P=(Fo^2^+2Fc^2^)/3'.

Automatic conversion script
Id: cif_fix_values 3143 2015-03-26 13:38:13Z robertas 
;
_cod_original_cell_volume 2157(2)
_cod_database_code 4324037

loop_
_symmetry_equiv_pos_as_xyz
'x, y, z'
'-x+1/2, y+1/2, z+1/2'
'x+1/2, -y+1/2, z+1/2'
'-x, -y, z'

loop_
_atom_site_aniso_label
_atom_site_aniso_U_11
_atom_site_aniso_U_22
_atom_site_aniso_U_33
_atom_site_aniso_U_23
_atom_site_aniso_U_13
_atom_site_aniso_U_12
Sb 0.0724(5) 0.0533(4) 0.0668(5) -0.0020(8) 0.0047(6) -0.0076(7)
Ti 0.0689(24) 0.0648(23) 0.0612(22) 0.000 0.000 -0.0146(21)
Cl1 0.095(4) 0.161(6) 0.112(5) -0.061(5) 0.027(4) -0.038(4)
Cl2 0.115(4) 0.093(4) 0.109(4) -0.038(4) -0.015(4) -0.004(4)
Cl3 0.083(4) 0.112(4) 0.106(4) -0.018(4) 0.027(4) -0.017(3)
Cl4 0.079(4) 0.110(4) 0.163(6) 0.009(5) 0.031(5) -0.016(3)
Cl5 0.134(5) 0.081(4) 0.083(4) 0.017(3) -0.026(4) 0.003(4)
Cl6 0.146(5) 0.064(3) 0.121(5) 0.025(3) -0.025(5) 0.003(4)
Cl7 0.103(4) 0.078(4) 0.075(3) -0.017(3) -0.008(3) 0.004(3)
Cl8 0.339(16) 0.187(10) 0.220(11) -0.003(9) -0.110(12) -0.057(11)
O1 0.078(7) 0.080(7) 0.070(7) 0.001(6) 0.003(6) -0.018(7)
O2 0.105(9) 0.040(6) 0.074(8) 0.011(5) -0.021(7) -0.013(6)
O3 0.058(6) 0.072(6) 0.106(7) 0.016(11) 0.015(7) 0.003(7)
O4 0.066(6) 0.044(6) 0.098(9) 0.016(7) -0.013(8) -0.015(5)
C1 0.071(10) 0.062(9) 0.089(12) -0.018(11) -0.010(12) -0.025(8)
C2 0.134(17) 0.042(9) 0.083(12) -0.001(10) -0.032(12) -0.005(10)
C3 0.066(12) 0.042(9) 0.33(5) 0.043(18) -0.005(19) -0.010(8)
C4 0.194(24) 0.049(10) 0.28(4) 0.060(17) -0.150(28) -0.067(14)
C5 0.100(16) 0.057(9) 0.137(23) 0.007(12) -0.024(14) -0.014(9)
C6 0.077(12) 0.097(14) 0.149(19) -0.005(15) 0.019(14) 0.002(10)
C7 0.066(11) 0.070(11) 0.161(22) 0.026(13) -0.022(13) -0.003(10)
C8 0.183(23) 0.110(16) 0.102(18) 0.034(16) -0.062(18) 0.003(17)
C9 0.15(4) 0.21(5) 0.10(3) 0.000 0.000 0.07(4)

loop_
_atom_site_label
_atom_site_type_symbol
_atom_site_fract_x
_atom_site_fract_y
_atom_site_fract_z
_atom_site_U_iso_or_equiv
_atom_site_thermal_displace_type
_atom_site_occupancy
_atom_site_calc_flag
_atom_site_refinement_flags
_atom_site_disorder_group
Sb Sb 0.74916(9) 0.94756(6) 0.5000 0.0642(3) Uani 1 d . .
Ti Ti 1.0000 0.5000 0.5678(5) 0.0649(10) Uani 1 d S .
Cl1 Cl 0.9841(4) 0.6249(6) 0.7073(7) 0.1227(23) Uani 1 d . .
Cl2 Cl 0.7174(4) 0.8260(5) 0.3348(7) 0.1055(19) Uani 1 d . .
Cl3 Cl 0.8834(4) 0.9700(4) 0.4150(7) 0.1004(18) Uani 1 d . .
Cl4 Cl 0.6150(3) 0.9246(5) 0.5825(9) 0.1172(21) Uani 1 d . .
Cl5 Cl 0.7011(4) 1.0849(5) 0.3701(6) 0.0992(17) Uani 1 d . .
Cl6 Cl 0.7993(4) 0.8138(4) 0.6323(7) 0.1103(21) Uani 1 d . .
Cl7 Cl 0.7779(4) 1.0703(5) 0.6637(6) 0.0856(16) Uani 1 d . .
Cl8 Cl 0.9937(8) 0.8901(9) 0.7984(12) 0.248(6) Uani 1 d . .
O1 O 1.1202(7) 0.5149(9) 0.5429(10) 0.076(3) Uani 1 d . .
O2 O 0.9938(7) 0.6039(8) 0.4167(12) 0.073(4) Uani 1 d . .
O3 O 1.2513(8) 0.5395(7) 0.501(3) 0.0784(23) Uani 1 d . .
O4 O 0.9990(8) 0.7376(8) 0.2852(11) 0.070(4) Uani 1 d . .
C1 C 1.1795(11) 0.5717(11) 0.5126(21) 0.074(5) Uani 1 d . .
C2 C 1.0291(13) 0.6822(12) 0.3769(19) 0.086(6) Uani 1 d . .
C3 C 1.1673(11) 0.6821(11) 0.467(4) 0.146(14) Uani 1 d . .
H3 H 1.1955(11) 0.7300(11) 0.541(4) 0.350 Uiso 1 d R .
H31 H 1.2065(11) 0.6896(11) 0.384(4) 0.350 Uiso 1 d R .
C4 C 1.1007(16) 0.7291(14) 0.444(4) 0.175(16) Uani 1 d . .
H4 H 1.1196(16) 0.7927(14) 0.382(4) 0.300 Uiso 1 d R .
H41 H 1.0780(16) 0.7641(14) 0.531(4) 0.300 Uiso 1 d R .
C5 C 1.2692(11) 0.4286(12) 0.527(3) 0.098(8) Uani 1 d . .
H5 H 1.2302(11) 0.4027(12) 0.606(3) 0.150 Uiso 1 d R .
H51 H 1.2553(11) 0.3821(12) 0.443(3) 0.150 Uiso 1 d R .
C6 C 1.3547(11) 0.4185(15) 0.5638(25) 0.108(7) Uani 1 d . .
H6 H 1.3675(11) 0.3376(15) 0.5843(25) 0.200 Uiso 1 d R .
H61 H 1.3678(11) 0.4650(15) 0.6481(25) 0.200 Uiso 1 d R .
H62 H 1.3931(11) 0.4443(15) 0.4848(25) 0.200 Uiso 1 d R .
C7 C 0.9273(10) 0.7009(13) 0.2187(22) 0.099(7) Uani 1 d . .
H7 H 0.9346(10) 0.6196(13) 0.1941(22) 0.200 Uiso 1 d R .
H71 H 0.8740(10) 0.7084(13) 0.2807(22) 0.200 Uiso 1 d R .
C8 C 0.9137(16) 0.7627(18) 0.1005(21) 0.131(10) Uani 1 d . .
H8 H 0.8591(16) 0.7355(18) 0.0507(21) 0.200 Uiso 1 d R .
H81 H 0.9670(16) 0.7543(18) 0.0386(21) 0.200 Uiso 1 d R .
H82 H 0.9060(16) 0.8438(18) 0.1258(21) 0.200 Uiso 1 d R .
C9 C 1.0000 1.0000 0.720(4) 0.155(16) Uani 1 d S .
H9 H 1.0534 0.9953 0.658(4) 0.300 Uiso 1 d R .
